data_4125009
loop_
_publ_author_name
'Protchenko, Andrey V.'
'Bates, Joshua I.'
'Saleh, Liban M. A.'
'Blake, Matthew P.'
'Schwarz, Andrew D.'
'Kolychev, Eugene L.'
'Thompson, Amber L.'
'Jones, Cameron'
'Mountford, Philip'
'Aldridge, Simon'

_publ_section_title
;
 Enabling and Probing Oxidative Addition and Reductive Elimination at a
 Group 14 Metal Center: Cleavage and Functionalization of E-H Bonds by a
 Bis(boryl)stannylene.
;
_journal_issue 13
_journal_name_full 'Journal of the American Chemical Society'
_journal_page_first 4555
_journal_page_last 4564
_journal_paper_doi 10.1021/jacs.6b00710
_journal_volume 138
_journal_year 2016
_chemical_formula_moiety 'C52 H75 B2 N6 Sn2'
_chemical_formula_sum 'C52 H75 B2 N6 Sn2'
_chemical_formula_weight 1043.21
_chemical_melting_point ?
_chemical_name_systematic
;
[Sn{B(NArCH)2}(NH2)]2
;
_space_group_IT_number 14
_symmetry_cell_setting monoclinic
_symmetry_space_group_name_Hall '-P 2yn'
_symmetry_space_group_name_H-M 'P 1 21/n 1'
_atom_sites_solution_hydrogens difmap
_atom_sites_solution_primary other
_atom_sites_solution_secondary difmap
_cell_angle_alpha 90
_cell_angle_beta 99.2666(15)
_cell_angle_gamma 90
_cell_formula_units_Z 2
_cell_length_a 14.0818(3)
_cell_length_b 12.3113(2)
_cell_length_c 15.8745(2)
_cell_measurement_reflns_used 9939
_cell_measurement_temperature 150
_cell_measurement_theta_max 76
_cell_measurement_theta_min 3
_cell_volume 2716.17(8)
_computing_cell_refinement 'CrysAlis, (Oxford Diffraction, 2002)'
_computing_data_collection 'SuperNova, (Oxford Diffraction, 2010)'
_computing_data_reduction 'CrysAlis, (Oxford Diffraction, 2002)'
_computing_molecular_graphics 'CAMERON (Watkin et al., 1996)'
_computing_publication_material 'CRYSTALS (Betteridge et al., 2003)'
_computing_structure_refinement 'CRYSTALS (Betteridge et al., 2003)'
_computing_structure_solution 'Superflip (Palatinus & Chapuis, 2007)'
_diffrn_ambient_temperature 150
_diffrn_measured_fraction_theta_full 0.998
_diffrn_measured_fraction_theta_max 0.989
_diffrn_measurement_device Area
_diffrn_measurement_device_type 'Oxford Diffraction SuperNova'
_diffrn_measurement_method \w
_diffrn_radiation_monochromator graphite
_diffrn_radiation_type 'Cu K\a'
_diffrn_radiation_wavelength 1.54180
_diffrn_reflns_av_R_equivalents 0.018
_diffrn_reflns_limit_h_max 16
_diffrn_reflns_limit_h_min -17
_diffrn_reflns_limit_k_max 15
_diffrn_reflns_limit_k_min -14
_diffrn_reflns_limit_l_max 19
_diffrn_reflns_limit_l_min -16
_diffrn_reflns_number 14832
_diffrn_reflns_theta_full 73.712
_diffrn_reflns_theta_max 75.992
_diffrn_reflns_theta_min 3.897
_diffrn_standards_number 0
_exptl_absorpt_coefficient_mu 7.588
_exptl_absorpt_correction_T_max 0.32
_exptl_absorpt_correction_T_min 0.19
_exptl_absorpt_correction_type multi-scan
_exptl_absorpt_process_details 'CrysAlis, (Oxford Diffraction, 2002)'
_exptl_crystal_colour colourless
_exptl_crystal_density_diffrn 1.275
_exptl_crystal_density_meas ?
_exptl_crystal_density_method 'not measured'
_exptl_crystal_description block
_exptl_crystal_F_000 1078
_exptl_crystal_size_max 0.20
_exptl_crystal_size_mid 0.20
_exptl_crystal_size_min 0.15
_refine_diff_density_max 0.90
_refine_diff_density_min -0.52
_refine_ls_extinction_method None
_refine_ls_goodness_of_fit_ref 1.0475
_refine_ls_hydrogen_treatment mixed
_refine_ls_matrix_type full
_refine_ls_number_parameters 360
_refine_ls_number_reflns 5259
_refine_ls_number_restraints 124
_refine_ls_R_factor_all 0.0232
_refine_ls_R_factor_gt 0.0223
_refine_ls_shift/su_max 0.0051818
_refine_ls_shift/su_mean 0.0001537
_refine_ls_structure_factor_coef F
_refine_ls_weighting_details
;
 Method, part 1, Chebychev polynomial, (Watkin, 1994, Prince, 1982) 
 [weight] = 1.0/[A~0~*T~0~(x)+A~1~*T~1~(x) ... +A~n-1~]*T~n-1~(x)] 
 where A~i~ are the Chebychev coefficients listed below and x= Fcalc/Fmax 
 Method = Robust Weighting (Prince, 1982) 
 W = [weight] * [1-(deltaF/6*sigmaF)^2^]^2^ 
 A~i~ are: 
 9.84 -11.1 8.38 -3.61 0.392 
;
_refine_ls_weighting_scheme calc
_refine_ls_wR_factor_all 0.0236
_refine_ls_wR_factor_gt 0.0233
_refine_ls_wR_factor_ref 0.0231
_reflns_limit_h_max 17
_reflns_limit_h_min -17
_reflns_limit_k_max 15
_reflns_limit_k_min 0
_reflns_limit_l_max 19
_reflns_limit_l_min 0
_reflns_number_gt 5398
_reflns_number_total 5616
_reflns_threshold_expression I>2.0\s(I)
_oxford_diffrn_Wilson_B_factor 1.77
_oxford_diffrn_Wilson_scale 0.04
_oxford_refine_ls_r_factor_ref 0.0216
_oxford_refine_ls_scale 3.670(2)
_oxford_reflns_number_all 5596
_oxford_reflns_threshold_expression_ref I>3.0\s(I)
_oxford_structure_analysis_title MPB195
_cod_data_source_file ja6b00710_si_002.cif
_cod_data_source_block 8
_cod_depositor_comments
;
The following automatic conversions were performed:

'_chemical_melting_point' value 'not measured' was changed to '?' -
the value is undefined or not given.

'_atom_sites_solution_primary' value 'Other' changed to 'other'
according to
/usr/data/users/saulius/crontab/automatic-downloads/rss-feeds/ACS/lib/dictionaries/cif_core.dic
dictionary named 'cif_core.dic' version 2.4.2 from 2011-04-26.

'_exptl_crystal_density_meas' value 'not measured' was changed to '?'
- the value is perceived as not measured.

Automatic conversion script
Id: cif_fix_values 4268 2015-11-12 08:31:59Z antanas 

 Adding full bibliography for 4125002--4125015.cif.
;
_cod_original_sg_symbol_Hall '-P 2yn '
_cod_original_sg_symbol_H-M 'P 21/n '
_cod_database_code 4125009

loop_
_symmetry_equiv_pos_as_xyz
x,y,z
-x,-y,-z
x+1/2,-y+1/2,z+1/2
-x+1/2,y+1/2,-z+1/2

loop_
_atom_site_label
_atom_site_type_symbol
_atom_site_fract_x
_atom_site_fract_y
_atom_site_fract_z
_atom_site_U_iso_or_equiv
_atom_site_occupancy
_atom_site_adp_type
_atom_site_refinement_flags_posn
_atom_site_refinement_flags_adp
_atom_site_disorder_assembly
_atom_site_disorder_group
B1 B 0.94706(11) 0.50968(13) 0.66985(9) 0.0191 1.0000 Uani . . . .
Sn1 Sn 1.058728(7) 0.443851(8) 0.591021(6) 0.0236 1.0000 Uani . . . .
N1 N 0.94404(9) 0.60734(10) 0.71881(8) 0.0203 1.0000 Uani . . . .
N2 N 0.86673(9) 0.44821(9) 0.69043(8) 0.0209 1.0000 Uani . . . .
N3 N 1.05838(10) 0.59587(11) 0.51633(8) 0.0250 1.0000 Uani . . . .
C1 C 0.86765(11) 0.60129(12) 0.76525(10) 0.0260 1.0000 Uani . . . .
C2 C 0.82089(11) 0.50677(12) 0.74790(10) 0.0265 1.0000 Uani . . . .
C3 C 1.01343(10) 0.69333(12) 0.73322(9) 0.0248 1.0000 Uani D U 1 1
C4 C 1.0114(9) 0.7843(9) 0.6800(8) 0.0254 0.5000 Uani D U 1 1
C5 C 1.0849(5) 0.8594(7) 0.7019(5) 0.0319 0.5000 Uani D U 1 1
C6 C 1.1544(5) 0.8449(5) 0.7736(4) 0.0407 0.5000 Uani D U 1 1
C7 C 1.1558(6) 0.7543(5) 0.8252(5) 0.0418 0.5000 Uani D U 1 1
C8 C 1.0837(8) 0.6768(8) 0.8052(7) 0.0340 0.5000 Uani D U 1 1
C9 C 0.92333(13) 0.78981(13) 0.60307(11) 0.0323 1.0000 Uani . . . .
C10 C 0.9456(2) 0.85922(17) 0.52873(14) 0.0528 1.0000 Uani . . . .
C11 C 0.83344(15) 0.83390(17) 0.63431(14) 0.0461 1.0000 Uani . . . .
C12 C 1.0890(6) 0.5790(8) 0.8632(6) 0.0416 0.5000 Uani D U 1 1
C13 C 1.1751(5) 0.5081(6) 0.8562(6) 0.0571 0.5000 Uani D U 1 1
C14 C 1.0745(5) 0.6098(8) 0.9524(6) 0.0539 0.5000 Uani D U 1 1
C15 C 0.83508(11) 0.34471(12) 0.65614(9) 0.0228 1.0000 Uani . . . .
C16 C 0.89231(12) 0.25247(12) 0.68162(10) 0.0266 1.0000 Uani . . . .
C17 C 0.86565(14) 0.15440(13) 0.64076(12) 0.0355 1.0000 Uani . . . .
C18 C 0.78549(15) 0.14665(14) 0.57845(12) 0.0393 1.0000 Uani . . . .
C19 C 0.72847(13) 0.23676(15) 0.55628(11) 0.0360 1.0000 Uani . . . .
C20 C 0.75159(12) 0.33758(13) 0.59470(10) 0.0279 1.0000 Uani . . . .
C21 C 0.97677(13) 0.25859(14) 0.75415(11) 0.0333 1.0000 Uani . . . .
C22 C 1.05521(17) 0.17415(19) 0.74866(14) 0.0511 1.0000 Uani . . . .
C23 C 0.94018(18) 0.2506(2) 0.83921(12) 0.0537 1.0000 Uani . . . .
C24 C 0.68704(14) 0.43551(15) 0.56995(13) 0.0379 1.0000 Uani . . . .
C25 C 0.66854(17) 0.4546(2) 0.47295(16) 0.0612 1.0000 Uani . . . .
C26 C 0.59147(17) 0.4224(2) 0.60215(16) 0.0528 1.0000 Uani . . . .
C41 C 0.9989(10) 0.7797(9) 0.6734(8) 0.0276 0.5000 Uani D U 1 2
C51 C 1.0615(5) 0.8695(7) 0.6838(5) 0.0358 0.5000 Uani D U 1 2
C61 C 1.1372(5) 0.8722(5) 0.7522(4) 0.0416 0.5000 Uani D U 1 2
C71 C 1.1507(6) 0.7859(5) 0.8102(5) 0.0395 0.5000 Uani D U 1 2
C81 C 1.0900(7) 0.6946(8) 0.8023(7) 0.0355 0.5000 Uani D U 1 2
C121 C 1.1032(6) 0.5990(8) 0.8617(7) 0.0496 0.5000 Uani D U 1 2
C131 C 1.2007(6) 0.5424(7) 0.8610(7) 0.0674 0.5000 Uani D U 1 2
C141 C 1.1030(6) 0.6317(8) 0.9554(7) 0.0606 0.5000 Uani D U 1 2
H1 H 1.047(2) 0.654(3) 0.544(2) 0.073(9) 1.0000 Uiso . . . .
H2 H 1.110(3) 0.610(3) 0.496(2) 0.086(11) 1.0000 Uiso . . . .
H3 H 0.8546 0.6542 0.8020 0.0310 1.0000 Uiso R . . .
H4 H 0.7658 0.4827 0.7684 0.0326 1.0000 Uiso R . . .
H51 H 1.0856 0.9201 0.6668 0.0360 0.5000 Uiso R . 1 1
H61 H 1.2018 0.8985 0.7865 0.0462 0.5000 Uiso R . 1 1
H71 H 1.2046 0.7467 0.8722 0.0471 0.5000 Uiso R . 1 1
H91 H 0.9078 0.7160 0.5815 0.0376 0.5000 Uiso R . . .
H101 H 0.8942 0.8507 0.4808 0.0792 1.0000 Uiso R . . .
H102 H 0.9497 0.9345 0.5433 0.0785 1.0000 Uiso R . . .
H103 H 1.0035 0.8377 0.5117 0.0782 1.0000 Uiso R . . .
H111 H 0.8153 0.7885 0.6790 0.0675 1.0000 Uiso R . . .
H112 H 0.8463 0.9059 0.6587 0.0689 1.0000 Uiso R . . .
H113 H 0.7803 0.8369 0.5880 0.0697 1.0000 Uiso R . . .
H121 H 1.0328 0.5353 0.8403 0.0487 0.5000 Uiso R . 1 1
H131 H 1.1765 0.4925 0.7972 0.0859 0.5000 Uiso R . 1 1
H132 H 1.2334 0.5460 0.8808 0.0860 0.5000 Uiso R . 1 1
H133 H 1.1703 0.4413 0.8865 0.0859 0.5000 Uiso R . 1 1
H141 H 1.0849 0.5474 0.9884 0.0798 0.5000 Uiso R . 1 1
H142 H 1.1212 0.6654 0.9728 0.0800 0.5000 Uiso R . 1 1
H143 H 1.0106 0.6369 0.9512 0.0800 0.5000 Uiso R . 1 1
H171 H 0.9023 0.0940 0.6568 0.0430 1.0000 Uiso R . . .
H181 H 0.7702 0.0797 0.5521 0.0466 1.0000 Uiso R . . .
H191 H 0.6739 0.2312 0.5148 0.0432 1.0000 Uiso R . . .
H211 H 1.0051 0.3297 0.7503 0.0388 1.0000 Uiso R . . .
H221 H 1.0322 0.1022 0.7609 0.0770 1.0000 Uiso R . . .
H222 H 1.0720 0.1747 0.6924 0.0764 1.0000 Uiso R . . .
H223 H 1.1132 0.1915 0.7906 0.0761 1.0000 Uiso R . . .
H231 H 0.9939 0.2574 0.8859 0.0797 1.0000 Uiso R . . .
H232 H 0.8935 0.3067 0.8449 0.0795 1.0000 Uiso R . . .
H233 H 0.9107 0.1804 0.8424 0.0794 1.0000 Uiso R . . .
H241 H 0.7184 0.4991 0.5968 0.0448 1.0000 Uiso R . . .
H251 H 0.6262 0.3971 0.4458 0.0921 1.0000 Uiso R . . .
H252 H 0.7291 0.4539 0.4502 0.0919 1.0000 Uiso R . . .
H253 H 0.6367 0.5221 0.4596 0.0917 1.0000 Uiso R . . .
H261 H 0.5526 0.4845 0.5886 0.0786 1.0000 Uiso R . . .
H262 H 0.6032 0.4124 0.6630 0.0789 1.0000 Uiso R . . .
H263 H 0.5582 0.3608 0.5752 0.0783 1.0000 Uiso R . . .
H511 H 1.0542 0.9283 0.6467 0.0397 0.5000 Uiso R . 1 2
H611 H 1.1792 0.9313 0.7600 0.0469 0.5000 Uiso R . 1 2
H711 H 1.2012 0.7876 0.8559 0.0464 0.5000 Uiso R . 1 2
H1211 H 1.0521 0.5463 0.8455 0.0594 0.5000 Uiso R . 1 2
H1311 H 1.2064 0.4824 0.8996 0.0997 0.5000 Uiso R . 1 2
H1312 H 1.2514 0.5929 0.8789 0.0996 0.5000 Uiso R . 1 2
H1313 H 1.2044 0.5173 0.8045 0.0998 0.5000 Uiso R . 1 2
H1411 H 1.0466 0.6731 0.9603 0.0918 0.5000 Uiso R . 1 2
H1412 H 1.1598 0.6732 0.9735 0.0917 0.5000 Uiso R . 1 2
H1413 H 1.1047 0.5669 0.9892 0.0918 0.5000 Uiso R . 1 2

loop_
_atom_site_aniso_label
_atom_site_aniso_U_11
_atom_site_aniso_U_22
_atom_site_aniso_U_33
_atom_site_aniso_U_23
_atom_site_aniso_U_13
_atom_site_aniso_U_12
B1 0.0187(7) 0.0217(7) 0.0167(7) -0.0008(6) 0.0026(5) 0.0018(6)
Sn1 0.02184(6) 0.02843(6) 0.02140(6) -0.00036(3) 0.00631(4) 0.00605(3)
N1 0.0202(6) 0.0217(6) 0.0200(5) -0.0025(4) 0.0062(4) -0.0008(5)
N2 0.0231(6) 0.0192(6) 0.0215(6) 0.0002(4) 0.0067(5) 0.0000(4)
N3 0.0287(7) 0.0258(6) 0.0224(6) -0.0059(5) 0.0101(5) -0.0034(5)
C1 0.0299(8) 0.0237(7) 0.0277(7) -0.0029(6) 0.0144(6) 0.0025(6)
C2 0.0276(7) 0.0248(7) 0.0307(8) 0.0001(6) 0.0153(6) 0.0010(6)
C3 0.0215(7) 0.0279(7) 0.0264(7) -0.0112(6) 0.0076(5) -0.0040(6)
C4 0.023(3) 0.027(2) 0.029(2) -0.011(2) 0.0101(18) -0.0070(19)
C5 0.025(3) 0.034(2) 0.037(3) -0.0051(18) 0.004(2) -0.016(2)
C6 0.033(2) 0.042(3) 0.043(3) -0.006(2) -0.008(2) -0.018(2)
C7 0.033(2) 0.046(3) 0.042(3) -0.006(2) -0.0079(19) -0.014(2)
C8 0.025(2) 0.042(3) 0.033(2) -0.0155(19) -0.0002(18) -0.0104(18)
C9 0.0437(9) 0.0239(7) 0.0331(8) 0.0029(6) 0.0176(7) 0.0066(7)
C10 0.0833(16) 0.0352(10) 0.0481(12) 0.0132(9) 0.0355(11) 0.0146(10)
C11 0.0477(11) 0.0423(10) 0.0531(11) 0.0118(9) 0.0225(9) 0.0181(9)
C12 0.037(2) 0.055(3) 0.028(2) -0.002(2) -0.0082(18) 0.001(2)
C13 0.044(3) 0.065(4) 0.058(3) -0.005(3) -0.006(2) 0.006(2)
C14 0.049(3) 0.075(4) 0.035(2) -0.007(2) -0.004(3) -0.010(3)
C15 0.0285(7) 0.0197(7) 0.0221(7) 0.0002(5) 0.0097(6) -0.0033(6)
C16 0.0345(8) 0.0224(7) 0.0255(7) 0.0014(6) 0.0126(6) 0.0007(6)
C17 0.0481(10) 0.0205(7) 0.0419(9) -0.0023(7) 0.0188(8) 0.0001(7)
C18 0.0539(11) 0.0280(8) 0.0399(9) -0.0112(7) 0.0190(8) -0.0128(8)
C19 0.0384(9) 0.0392(9) 0.0311(8) -0.0063(7) 0.0082(7) -0.0154(7)
C20 0.0302(8) 0.0279(8) 0.0269(7) 0.0023(6) 0.0079(6) -0.0076(6)
C21 0.0411(9) 0.0288(8) 0.0299(8) 0.0054(6) 0.0057(7) 0.0086(7)
C22 0.0554(12) 0.0544(12) 0.0440(11) 0.0068(9) 0.0096(9) 0.0262(10)
C23 0.0666(14) 0.0685(14) 0.0264(9) 0.0045(9) 0.0090(9) 0.0216(11)
C24 0.0298(9) 0.0349(9) 0.0453(11) 0.0060(7) -0.0052(8) -0.0046(7)
C25 0.0377(11) 0.0883(19) 0.0559(14) 0.0329(13) 0.0025(10) 0.0060(11)
C26 0.0445(12) 0.0578(12) 0.0581(13) 0.0060(11) 0.0146(10) 0.0132(10)
C41 0.027(3) 0.021(2) 0.039(3) -0.011(2) 0.016(2) -0.0094(18)
C51 0.030(3) 0.034(2) 0.044(3) -0.007(2) 0.007(2) -0.009(2)
C61 0.035(3) 0.038(3) 0.050(3) -0.006(2) 0.004(2) -0.012(2)
C71 0.034(2) 0.040(3) 0.041(3) -0.009(2) -0.003(2) -0.009(2)
C81 0.030(2) 0.044(3) 0.032(2) -0.012(2) 0.0039(19) -0.001(2)
C121 0.044(3) 0.065(4) 0.036(2) -0.011(3) -0.005(2) 0.011(3)
C131 0.054(4) 0.079(5) 0.065(3) -0.010(3) -0.005(3) 0.021(3)
C141 0.059(4) 0.082(4) 0.038(3) -0.011(3) -0.001(3) 0.002(3)

loop_
_atom_type_symbol
_atom_type_scat_dispersion_real
_atom_type_scat_dispersion_imag
_atom_type_scat_Cromer_Mann_a1
_atom_type_scat_Cromer_Mann_b1
_atom_type_scat_Cromer_Mann_a2
_atom_type_scat_Cromer_Mann_b2
_atom_type_scat_Cromer_Mann_a3
_atom_type_scat_Cromer_Mann_b3
_atom_type_scat_Cromer_Mann_a4
_atom_type_scat_Cromer_Mann_b4
_atom_type_scat_Cromer_Mann_c
_atom_type_scat_source
Sn 0.0259 5.4591 19.1889 5.8303 19.1005 0.5031 4.4585 26.8909 2.4663 83.9572 4.7821 'International Tables Vol C 4.2.6.8 and 6.1.1.4'
B 0.0090 0.0039 2.0545 23.2185 1.3326 1.0210 1.0979 60.3498 0.7068 0.1403 -0.1932 'International Tables Vol C 4.2.6.8 and 6.1.1.4'
N 0.0311 0.0180 12.2126 0.0057 3.1322 9.8933 2.0125 28.9975 1.1663 0.5826 -11.5290 'International Tables Vol C 4.2.6.8 and 6.1.1.4'
C 0.0181 0.0091 2.3100 20.8439 1.0200 10.2075 1.5886 0.5687 0.8650 51.6512 0.2156 'International Tables Vol C 4.2.6.8 and 6.1.1.4'
H 0.0000 0.0000 0.4930 10.5109 0.3229 26.1257 0.1402 3.1424 0.0408 57.7998 0.0030 'International Tables Vol C 4.2.6.8 and 6.1.1.4'

loop_
_geom_angle_atom_site_label_1
_geom_angle_site_symmetry_1
_geom_angle_atom_site_label_2
_geom_angle_atom_site_label_3
_geom_angle_site_symmetry_3
_geom_angle
_geom_angle_publ_flag
Sn1 . B1 N1 . 132.03(11) yes
Sn1 . B1 N2 . 124.50(10) yes
N1 . B1 N2 . 102.95(12) yes
N3 2_766 Sn1 B1 . 90.39(5) yes
N3 2_766 Sn1 Sn1 2_766 40.22(4) yes
B1 . Sn1 Sn1 2_766 92.15(4) yes
N3 2_766 Sn1 N3 . 80.70(5) yes
B1 . Sn1 N3 . 92.90(5) yes
Sn1 2_766 Sn1 N3 . 40.47(3) yes
B1 . N1 C1 . 109.43(12) yes
B1 . N1 C3 . 128.74(12) yes
C1 . N1 C3 . 121.11(12) yes
B1 . N2 C2 . 109.78(12) yes
B1 . N2 C15 . 126.16(12) yes
C2 . N2 C15 . 124.03(12) yes
Sn1 2_766 N3 Sn1 . 99.30(5) yes
Sn1 2_766 N3 H1 . 112.8(20) no
Sn1 . N3 H1 . 115(2) no
Sn1 2_766 N3 H2 . 109(2) no
Sn1 . N3 H2 . 116(2) no
H1 . N3 H2 . 105(3) no
N1 . C1 C2 . 109.31(13) yes
N1 . C1 H3 . 123.3 no
C2 . C1 H3 . 127.4 no
N2 . C2 C1 . 108.52(13) yes
N2 . C2 H4 . 123.9 no
C1 . C2 H4 . 127.5 no
N1 . C3 C4 . 123.1(4) yes
N1 . C3 C8 . 113.4(3) yes
C4 . C3 C8 . 123.5(5) yes
N1 . C3 C41 . 115.2(4) yes
N1 . C3 C81 . 123.3(4) yes
C41 . C3 C81 . 121.5(5) yes
C3 . C4 C5 . 116.0(6) yes
C3 . C4 C9 . 115.7(5) yes
C5 . C4 C9 . 128.2(4) yes
C4 . C5 C6 . 121.2(6) yes
C4 . C5 H51 . 117.5 no
C6 . C5 H51 . 121.3 no
C5 . C6 C7 . 122.0(5) yes
C5 . C6 H61 . 118.2 no
C7 . C6 H61 . 119.8 no
C6 . C7 C8 . 118.5(6) yes
C6 . C7 H71 . 119.5 no
C8 . C7 H71 . 122.0 no
C3 . C8 C7 . 118.7(6) yes
C3 . C8 C12 . 124.9(6) yes
C7 . C8 C12 . 116.4(5) yes
C4 . C9 C10 . 112.6(4) yes
C4 . C9 C11 . 110.4(7) yes
C10 . C9 C11 . 109.54(15) yes
C4 . C9 H91 . 109.2 no
C10 . C9 H91 . 108.0 no
C11 . C9 H91 . 107.0 no
C10 . C9 C11 . 109.54(15) yes
C10 . C9 C41 . 115.8(4) yes
C11 . C9 C41 . 109.3(8) yes
C10 . C9 H91 . 108.0 no
C11 . C9 H91 . 107.0 no
C41 . C9 H91 . 106.8 no
C9 . C10 H101 . 109.0 no
C9 . C10 H102 . 111.5 no
H101 . C10 H102 . 107.7 no
C9 . C10 H103 . 111.1 no
H101 . C10 H103 . 108.6 no
H102 . C10 H103 . 108.8 no
C9 . C11 H111 . 111.2 no
C9 . C11 H112 . 110.0 no
H111 . C11 H112 . 106.8 no
C9 . C11 H113 . 110.4 no
H111 . C11 H113 . 108.5 no
H112 . C11 H113 . 109.9 no
C8 . C12 C13 . 112.1(8) yes
C8 . C12 C14 . 111.7(7) yes
C13 . C12 C14 . 116.4(7) yes
C8 . C12 H121 . 104.8 no
C13 . C12 H121 . 105.4 no
C14 . C12 H121 . 105.3 no
C12 . C13 H131 . 109.2 no
C12 . C13 H132 . 109.2 no
H131 . C13 H132 . 109.9 no
C12 . C13 H133 . 109.6 no
H131 . C13 H133 . 109.4 no
H132 . C13 H133 . 109.5 no
C12 . C14 H141 . 109.2 no
C12 . C14 H142 . 107.7 no
H141 . C14 H142 . 109.7 no
C12 . C14 H143 . 109.7 no
H141 . C14 H143 . 110.2 no
H142 . C14 H143 . 110.3 no
N2 . C15 C16 . 118.63(13) yes
N2 . C15 C20 . 119.70(13) yes
C16 . C15 C20 . 121.57(14) yes
C15 . C16 C17 . 117.68(16) yes
C15 . C16 C21 . 121.21(14) yes
C17 . C16 C21 . 121.04(15) yes
C16 . C17 C18 . 121.47(16) yes
C16 . C17 H171 . 118.4 no
C18 . C17 H171 . 120.1 no
C17 . C18 C19 . 120.15(16) yes
C17 . C18 H181 . 119.0 no
C19 . C18 H181 . 120.8 no
C18 . C19 C20 . 121.12(17) yes
C18 . C19 H191 . 120.1 no
C20 . C19 H191 . 118.8 no
C15 . C20 C19 . 117.95(16) yes
C15 . C20 C24 . 121.86(14) yes
C19 . C20 C24 . 120.19(15) yes
C16 . C21 C22 . 114.07(15) yes
C16 . C21 C23 . 109.47(16) yes
C22 . C21 C23 . 110.89(16) yes
C16 . C21 H211 . 106.1 no
C22 . C21 H211 . 107.6 no
C23 . C21 H211 . 108.4 no
C21 . C22 H221 . 109.9 no
C21 . C22 H222 . 109.7 no
H221 . C22 H222 . 109.4 no
C21 . C22 H223 . 109.9 no
H221 . C22 H223 . 109.1 no
H222 . C22 H223 . 108.9 no
C21 . C23 H231 . 109.6 no
C21 . C23 H232 . 111.6 no
H231 . C23 H232 . 108.8 no
C21 . C23 H233 . 108.4 no
H231 . C23 H233 . 109.0 no
H232 . C23 H233 . 109.3 no
C20 . C24 C25 . 112.16(18) yes
C20 . C24 C26 . 110.65(16) yes
C25 . C24 C26 . 109.62(17) yes
C20 . C24 H241 . 108.5 no
C25 . C24 H241 . 108.1 no
C26 . C24 H241 . 107.7 no
C24 . C25 H251 . 108.8 no
C24 . C25 H252 . 110.6 no
H251 . C25 H252 . 109.7 no
C24 . C25 H253 . 110.7 no
H251 . C25 H253 . 107.5 no
H252 . C25 H253 . 109.4 no
C24 . C26 H261 . 110.4 no
C24 . C26 H262 . 109.4 no
H261 . C26 H262 . 109.4 no
C24 . C26 H263 . 109.2 no
H261 . C26 H263 . 108.4 no
H262 . C26 H263 . 109.9 no
C9 . C41 C3 . 127.0(6) yes
C9 . C41 C51 . 113.6(4) yes
C41 . C51 C61 . 119.7(7) yes
C41 . C51 H511 . 122.4 no
C61 . C51 H511 . 117.9 no
C51 . C61 C71 . 120.1(6) yes
C51 . C61 H611 . 120.7 no
C71 . C61 H611 . 119.2 no
C61 . C71 C81 . 122.1(6) yes
C61 . C71 H711 . 120.2 no
C81 . C71 H711 . 117.7 no
C71 . C81 C121 . 124.0(5) yes
C81 . C121 C131 . 111.7(8) yes
C81 . C121 C141 . 112.5(8) yes
C131 . C121 C141 . 105.4(7) yes
C81 . C121 H1211 . 110.3 no
C131 . C121 H1211 . 108.6 no
C141 . C121 H1211 . 108.2 no
C121 . C131 H1311 . 109.1 no
C121 . C131 H1312 . 109.2 no
H1311 . C131 H1312 . 109.3 no
C121 . C131 H1313 . 109.6 no
H1311 . C131 H1313 . 109.9 no
H1312 . C131 H1313 . 109.8 no
C121 . C141 H1411 . 110.4 no
C121 . C141 H1412 . 107.4 no
H1411 . C141 H1412 . 110.9 no
C121 . C141 H1413 . 108.6 no
H1411 . C141 H1413 . 110.1 no
H1412 . C141 H1413 . 109.3 no

loop_
_geom_bond_atom_site_label_1
_geom_bond_atom_site_label_2
_geom_bond_site_symmetry_2
_geom_bond_distance
_geom_bond_publ_flag
B1 Sn1 . 2.3085(15) yes
B1 N1 . 1.4360(19) yes
B1 N2 . 1.442(2) yes
Sn1 N3 2_766 2.2265(13) yes
Sn1 Sn1 2_766 3.38508(19) yes
Sn1 N3 . 2.2151(14) yes
N1 C1 . 1.4007(19) yes
N1 C3 . 1.4338(18) yes
N2 C2 . 1.3995(19) yes
N2 C15 . 1.4285(18) yes
N3 H1 . 0.87(3) no
N3 H2 . 0.85(4) no
C1 C2 . 1.344(2) yes
C1 H3 . 0.912 no
C2 H4 . 0.937 no
C3 C4 . 1.400(4) yes
C3 C8 . 1.401(4) yes
C3 C41 . 1.418(4) yes
C3 C81 . 1.408(4) yes
C4 C5 . 1.390(4) yes
C4 C9 . 1.596(8) yes
C5 C6 . 1.387(4) yes
C5 H51 . 0.934 no
C6 C7 . 1.383(4) yes
C6 H61 . 0.937 no
C7 C8 . 1.392(4) yes
C7 H71 . 0.933 no
C8 C12 . 1.510(11) yes
C9 C10 . 1.530(2) yes
C9 C11 . 1.531(2) yes
C9 H91 . 0.983 no
C9 C10 . 1.530(2) yes
C9 C11 . 1.531(2) yes
C9 C41 . 1.419(9) yes
C9 H91 . 0.983 no
C10 H101 . 0.968 no
C10 H102 . 0.955 no
C10 H103 . 0.937 no
C11 H111 . 0.970 no
C11 H112 . 0.972 no
C11 H113 . 0.962 no
C12 C13 . 1.513(4) yes
C12 C14 . 1.511(4) yes
C12 H121 . 0.976 no
C13 H131 . 0.960 no
C13 H132 . 0.970 no
C13 H133 . 0.960 no
C14 H141 . 0.955 no
C14 H142 . 0.969 no
C14 H143 . 0.957 no
C15 C16 . 1.413(2) yes
C15 C20 . 1.404(2) yes
C16 C17 . 1.393(2) yes
C16 C21 . 1.518(2) yes
C17 C18 . 1.379(3) yes
C17 H171 . 0.917 no
C18 C19 . 1.381(3) yes
C18 H181 . 0.934 no
C19 C20 . 1.398(2) yes
C19 H191 . 0.930 no
C20 C24 . 1.523(2) yes
C21 C22 . 1.529(2) yes
C21 C23 . 1.524(3) yes
C21 H211 . 0.968 no
C22 H221 . 0.974 no
C22 H222 . 0.961 no
C22 H223 . 0.990 no
C23 H231 . 0.973 no
C23 H232 . 0.968 no
C23 H233 . 0.964 no
C24 C25 . 1.538(3) yes
C24 C26 . 1.523(3) yes
C24 H241 . 0.963 no
C25 H251 . 0.979 no
C25 H252 . 0.979 no
C25 H253 . 0.952 no
C26 H261 . 0.945 no
C26 H262 . 0.962 no
C26 H263 . 0.956 no
C41 C51 . 1.406(4) yes
C51 C61 . 1.394(4) yes
C51 H511 . 0.928 no
C61 C71 . 1.398(4) yes
C61 H611 . 0.933 no
C71 C81 . 1.406(4) yes
C71 H711 . 0.929 no
C81 C121 . 1.501(12) yes
C121 C131 . 1.542(4) yes
C121 C141 . 1.541(4) yes
C121 H1211 . 0.972 no
C131 H1311 . 0.955 no
C131 H1312 . 0.954 no
C131 H1313 . 0.958 no
C141 H1411 . 0.957 no
C141 H1412 . 0.954 no
C141 H1413 . 0.959 no
